data_7204127
loop_
_publ_author_name
'Akutagawa, Tomoyuki'
'Takamatsu, Nobuhiro'
'Shitagami, Kozo'
'Hasegawa, Tatsuo'
'Nakamura, Takayoshi'
'Inabe, Tamotsu'
'Fujita, Wataru'
'Awaga, Kunio'

_publ_section_title
;
 Diversity in the &#x00BD; spin arrangement of [Ni(dmit)2]-- anions in
 divalent Ca2+(crown ether) supramolecular cation salts
;
_journal_issue 9
_journal_name_full 'Journal of Materials Chemistry'
_journal_page_first 2118
_journal_paper_doi 10.1039/b101873f
_journal_volume 11
_journal_year 2001
_chemical_formula_moiety 'C28 H32 Ca Ni2 O8 S20 '
_chemical_formula_sum 'C28 H32 Ca Ni2 O8 S20'
_chemical_formula_weight 1295.24
_space_group_IT_number 14
_symmetry_cell_setting monoclinic
_symmetry_Int_Tables_number 14
_symmetry_space_group_name_Hall '-P 2yn'
_symmetry_space_group_name_H-M 'P 1 21/n 1'
_audit_creation_date 2001-04-11
_audit_creation_method 'by CrystalStructure v1.00'
_cell_angle_alpha 90
_cell_angle_beta 95.442(1)
_cell_angle_gamma 90
_cell_formula_units_Z 4
_cell_length_a 19.872(1)
_cell_length_b 19.7547(8)
_cell_length_c 12.6242(6)
_cell_measurement_reflns_used 32151
_cell_measurement_temperature 297
_cell_measurement_theta_max 27.5
_cell_measurement_theta_min 1.5
_cell_volume 4933.5(4)
_computing_cell_refinement PROCESS
_computing_data_collection PROCESS
_computing_data_reduction CrystalStructure
_computing_publication_material 'CrystalStructure Ver. 1.00'
_computing_structure_refinement CRYSTALS
_computing_structure_solution SIR92
_diffrn_measurement_device_type 'Rigaku RAXIS-RAPID'
_diffrn_measurement_method \w
_diffrn_radiation_type 'Mo K\a'
_diffrn_radiation_wavelength 0.7107
_diffrn_reflns_av_R_equivalents 0.046
_diffrn_reflns_limit_h_max 25
_diffrn_reflns_limit_h_min 0
_diffrn_reflns_limit_k_max 25
_diffrn_reflns_limit_k_min 0
_diffrn_reflns_limit_l_max 16
_diffrn_reflns_limit_l_min -16
_diffrn_reflns_number 10878
_diffrn_reflns_theta_max 27.48
_exptl_absorpt_coefficient_mu 1.756
_exptl_absorpt_correction_type none
_exptl_crystal_colour black
_exptl_crystal_density_diffrn 1.744
_exptl_crystal_density_method 'not measured'
_exptl_crystal_description plate
_exptl_crystal_size_max 0.30
_exptl_crystal_size_mid 0.15
_exptl_crystal_size_min 0.10
_refine_diff_density_max 0.55
_refine_diff_density_min -0.67
_refine_ls_extinction_method none
_refine_ls_goodness_of_fit_obs 1.776
_refine_ls_hydrogen_treatment refall
_refine_ls_number_parameters 564
_refine_ls_number_reflns 4662
_refine_ls_R_factor_obs 0.0410
_refine_ls_shift/esd_max 0.0340
_refine_ls_structure_factor_coef Fsqd
_refine_ls_weighting_details 'w = 1/\s^2^(Fo^2^)'
_refine_ls_weighting_scheme sigma
_refine_ls_wR_factor_obs 0.0500
_reflns_threshold_expression F^2^>2.0\s(F^2^)
_cod_data_source_file b101873f.txt
_cod_data_source_block '_Ca(12C4)2[Ni(dmit)2]2'
_cod_original_formula_sum 'C28 H32 Ca Ni2 O8 S20 '
_cod_database_code 7204127
_reflns_number_obs 4662

loop_
_symmetry_equiv_pos_as_xyz
'   +x,   +y,   +z'
1/2-x,1/2+y,1/2-z
'   -x,   -y,   -z'
1/2+x,1/2-y,1/2+z

loop_
_atom_site_aniso_label
_atom_site_aniso_U_11
_atom_site_aniso_U_22
_atom_site_aniso_U_33
_atom_site_aniso_U_12
_atom_site_aniso_U_13
_atom_site_aniso_U_23
N(I1) 0.0443(4) 0.0607(5) 0.0562(5) -0.0073(4) 0.0135(3) -0.0103(4)
S(1) 0.065(1) 0.065(1) 0.059(1) -0.0021(9) 0.0051(8) -0.0109(9)
S(2) 0.083(1) 0.092(1) 0.072(1) 0.002(1) -0.0057(9) 0.003(1)
S(3) 0.091(1) 0.122(2) 0.109(2) 0.020(1) 0.010(1) 0.036(1)
S(4) 0.073(1) 0.068(1) 0.109(2) 0.000(1) 0.008(1) 0.015(1)
S(5) 0.0580(9) 0.058(1) 0.082(1) -0.0087(8) 0.0081(8) -0.0083(9)
S(6) 0.0608(9) 0.065(1) 0.068(1) -0.0050(9) 0.0064(8) -0.0167(9)
S(7) 0.074(1) 0.081(1) 0.068(1) 0.001(1) -0.0062(9) -0.020(1)
S(8) 0.075(1) 0.101(2) 0.069(1) 0.022(1) -0.0016(9) -0.009(1)
S(9) 0.071(1) 0.067(1) 0.068(1) -0.0030(9) 0.0025(9) -0.007(1)
S(10) 0.0593(9) 0.061(1) 0.063(1) -0.0085(8) 0.0031(8) -0.0121(9)
C(1) 0.053(4) 0.062(4) 0.059(4) -0.004(3) 0.011(3) -0.008(3)
C(2) 0.064(4) 0.091(5) 0.078(5) 0.000(4) 0.021(3) 0.023(4)
C(3) 0.043(3) 0.068(5) 0.067(4) 0.002(3) 0.014(3) 0.009(4)
C(4) 0.049(3) 0.069(4) 0.053(4) -0.006(3) 0.010(3) -0.014(3)
C(5) 0.048(3) 0.077(5) 0.060(4) -0.005(3) 0.018(3) -0.016(3)
C(6) 0.043(3) 0.057(4) 0.058(4) -0.007(3) 0.009(3) -0.006(3)
N(I2) 0.0455(4) 0.0573(5) 0.0606(5) -0.0030(4) 0.0070(3) -0.0000(4)
S(11) 0.0473(8) 0.0452(9) 0.087(1) 0.0069(7) 0.0126(8) 0.0137(9)
S(12) 0.0523(9) 0.063(1) 0.085(1) 0.0071(9) 0.0171(8) 0.020(1)
S(13) 0.056(1) 0.095(1) 0.101(1) 0.014(1) 0.0273(9) 0.014(1)
S(14) 0.0491(9) 0.071(1) 0.068(1) 0.0143(8) 0.0040(8) 0.0115(9)
S(15) 0.0567(9) 0.086(1) 0.056(1) 0.0080(9) 0.0057(8) 0.0186(9)
S(16) 0.057(1) 0.248(3) 0.107(2) 0.001(1) 0.004(1) 0.100(2)
S(17) 0.086(1) 0.278(3) 0.061(1) -0.061(2) 0.012(1) 0.021(2)
S(18) 0.115(2) 0.151(2) 0.188(2) -0.069(2) 0.102(2) -0.099(2)
S(19) 0.086(1) 0.079(2) 0.328(4) 0.019(1) 0.112(2) 0.057(2)
S(20) 0.062(1) 0.080(1) 0.196(2) 0.022(1) 0.055(1) 0.071(1)
C(7) 0.045(3) 0.044(4) 0.055(4) -0.002(3) 0.010(3) -0.004(3)
C(8) 0.055(3) 0.053(4) 0.067(4) 0.010(3) 0.008(3) -0.009(3)
C(9) 0.041(3) 0.057(4) 0.047(3) -0.003(3) -0.000(3) -0.007(3)
C(10) 0.063(4) 0.123(6) 0.053(4) -0.044(4) 0.011(3) -0.014(4)
C(11) 0.089(5) 0.089(6) 0.129(6) -0.043(4) 0.052(5) -0.058(5)
C(12) 0.061(4) 0.047(4) 0.116(6) -0.005(3) 0.034(4) -0.003(4)
Ca(1) 0.0422(6) 0.0460(7) 0.0595(7) 0.0016(6) 0.0179(5) -0.0053(6)
O(1) 0.074(3) 0.065(3) 0.104(4) 0.022(3) 0.029(3) 0.009(3)
O(2) 0.068(3) 0.096(4) 0.102(4) -0.009(3) 0.039(3) -0.038(3)
O(3) 0.062(3) 0.117(4) 0.057(3) -0.015(3) 0.016(2) 0.001(3)
O(4) 0.047(2) 0.069(3) 0.083(3) -0.009(2) 0.006(2) -0.011(2)
O(5) 0.057(2) 0.068(3) 0.067(3) 0.020(2) 0.020(2) 0.019(2)
O(6) 0.069(3) 0.057(3) 0.098(3) 0.003(2) 0.031(3) 0.006(3)
O(7) 0.056(2) 0.060(3) 0.070(3) -0.008(2) 0.014(2) -0.012(2)
O(8) 0.057(2) 0.051(2) 0.049(2) 0.008(2) 0.009(2) -0.008(2)
C(13) 0.123(7) 0.150(9) 0.087(6) 0.056(7) 0.026(5) 0.025(6)
C(14) 0.091(6) 0.077(6) 0.141(7) 0.032(5) 0.022(5) -0.025(5)
C(15) 0.101(6) 0.167(9) 0.059(5) -0.009(6) 0.013(5) -0.049(5)
C(16) 0.071(5) 0.181(8) 0.057(5) 0.041(5) 0.001(4) -0.018(6)
C(17) 0.132(7) 0.17(1) 0.126(8) -0.081(7) -0.005(6) 0.065(7)
C(18) 0.179(9) 0.079(6) 0.090(6) -0.069(6) 0.062(6) -0.018(5)
C(19) 0.075(5) 0.091(7) 0.19(1) -0.014(5) -0.011(6) -0.035(6)
C(20) 0.093(6) 0.112(7) 0.20(1) -0.032(6) -0.037(6) 0.030(8)
C(26) 0.084(5) 0.069(5) 0.114(6) -0.027(4) 0.020(5) -0.016(5)
C(25) 0.053(4) 0.093(5) 0.074(5) -0.020(4) 0.004(3) -0.020(4)
C(24) 0.070(4) 0.075(5) 0.076(5) 0.010(4) -0.009(3) -0.000(4)
C(23) 0.064(4) 0.054(4) 0.088(5) 0.014(3) 0.002(4) -0.017(4)
C(22) 0.069(4) 0.061(4) 0.059(4) 0.008(3) 0.019(3) -0.016(4)
C(21) 0.070(4) 0.074(4) 0.050(4) 0.013(4) 0.013(3) -0.006(4)
C(28) 0.079(5) 0.089(6) 0.095(6) 0.019(4) 0.018(4) 0.048(5)
C(27) 0.082(5) 0.076(5) 0.119(6) 0.008(4) 0.040(5) 0.037(5)

loop_
_atom_site_label
_atom_site_type_symbol
_atom_site_fract_x
_atom_site_fract_y
_atom_site_fract_z
_atom_site_U_iso_or_equiv
_atom_site_thermal_displace_type
_atom_site_occupancy
_atom_site_symmetry_multiplicity
_atom_site_calc_flag
_atom_site_refinement_flags
_atom_site_disorder_assembly
_atom_site_disorder_group
N(I1) Ni 0.41360(3) 0.23710(4) 0.71705(5) 0.0532(2) Uani 1.00 1 d . . .
S(1) S 0.35250(7) 0.20723(8) 0.5741(1) 0.0630(5) Uani 1.00 1 d . . .
S(2) S 0.26813(8) 0.2924(1) 0.4093(1) 0.0831(6) Uani 1.00 1 d . . .
S(3) S 0.21305(9) 0.4227(1) 0.3216(2) 0.1073(8) Uani 1.00 1 d . . .
S(4) S 0.30663(8) 0.41697(9) 0.5174(1) 0.0836(6) Uani 1.00 1 d . . .
S(5) S 0.39450(7) 0.34368(8) 0.6899(1) 0.0658(5) Uani 1.00 1 d . . .
S(6) S 0.47312(7) 0.26797(8) 0.8605(1) 0.0646(5) Uani 1.00 1 d . . .
S(7) S 0.56498(8) 0.18777(9) 1.0200(1) 0.0754(6) Uani 1.00 1 d . . .
S(8) S 0.62934(8) 0.0609(1) 1.1046(1) 0.0824(6) Uani 1.00 1 d . . .
S(9) S 0.53153(7) 0.06100(8) 0.9124(1) 0.0686(6) Uani 1.00 1 d . . .
S(10) S 0.43686(7) 0.13076(8) 0.7430(1) 0.0613(5) Uani 1.00 1 d . . .
C(1) C 0.3234(2) 0.2839(3) 0.5238(4) 0.058(2) Uani 1.00 1 d . . .
C(2) C 0.2608(3) 0.3805(3) 0.4104(5) 0.077(2) Uani 1.00 1 d . . .
C(3) C 0.3411(2) 0.3431(3) 0.5735(5) 0.059(2) Uani 1.00 1 d . . .
C(4) C 0.5081(3) 0.1930(3) 0.9067(4) 0.057(2) Uani 1.00 1 d . . .
C(5) C 0.5781(3) 0.1007(3) 1.0172(4) 0.061(2) Uani 1.00 1 d . . .
C(6) C 0.4918(2) 0.1334(3) 0.8566(4) 0.052(2) Uani 1.00 1 d . . .
N(I2) Ni 0.19336(3) 0.04702(4) 0.50544(6) 0.0543(2) Uani 1.00 1 d . . .
S(11) S 0.15225(7) -0.01085(7) 0.6295(1) 0.0593(5) Uani 1.00 1 d . . .
S(12) S 0.01562(7) -0.00269(8) 0.7180(1) 0.0662(5) Uani 1.00 1 d . . .
S(13) S -0.11982(8) 0.05854(9) 0.7333(1) 0.0826(6) Uani 1.00 1 d . . .
S(14) S -0.02908(7) 0.10597(8) 0.5758(1) 0.0631(5) Uani 1.00 1 d . . .
S(15) S 0.10280(7) 0.10670(9) 0.4730(1) 0.0661(5) Uani 1.00 1 d . . .
S(16) S 0.23112(8) 0.1015(1) 0.3784(2) 0.138(1) Uani 1.00 1 d . . .
S(17) S 0.3667(1) 0.1050(1) 0.2908(1) 0.141(1) Uani 1.00 1 d . . .
S(18) S 0.5090(1) 0.0644(1) 0.2853(2) 0.146(1) Uani 1.00 1 d . . .
S(19) S 0.4218(1) 0.0119(1) 0.4453(3) 0.158(1) Uani 1.00 1 d . . .
S(20) S 0.28899(8) -0.0004(1) 0.5456(2) 0.1098(8) Uani 1.00 1 d . . .
C(7) C 0.0730(2) 0.0242(3) 0.6313(4) 0.048(2) Uani 1.00 1 d . . .
C(8) C -0.0481(2) 0.0547(3) 0.6797(4) 0.058(2) Uani 1.00 1 d . . .
C(9) C 0.0522(2) 0.0745(3) 0.5649(4) 0.049(2) Uani 1.00 1 d . . .
C(10) C 0.3124(3) 0.0752(4) 0.3800(5) 0.079(2) Uani 1.00 1 d . . .
C(11) C 0.4360(3) 0.0605(4) 0.3362(6) 0.100(3) Uani 1.00 1 d . . .
C(12) C 0.3367(3) 0.0304(3) 0.4513(6) 0.073(2) Uani 1.00 1 d . . .
Ca(1) Ca 0.66454(5) 0.28741(6) 0.46743(9) 0.0484(3) Uani 1.00 1 d . . .
O(1) O 0.5577(2) 0.3443(2) 0.3933(4) 0.080(2) Uani 1.00 1 d . . .
O(2) O 0.6266(2) 0.3720(2) 0.5850(4) 0.086(2) Uani 1.00 1 d . . .
O(3) O 0.6417(2) 0.2351(3) 0.6298(3) 0.078(2) Uani 1.00 1 d . . .
O(4) O 0.5704(2) 0.2116(2) 0.4416(3) 0.066(1) Uani 1.00 1 d . . .
O(5) O 0.6771(2) 0.2750(2) 0.2812(3) 0.063(1) Uani 1.00 1 d . . .
O(6) O 0.7302(2) 0.3802(2) 0.4067(4) 0.073(2) Uani 1.00 1 d . . .
O(7) O 0.7793(2) 0.2894(2) 0.5582(3) 0.062(1) Uani 1.00 1 d . . .
O(8) O 0.7269(2) 0.1867(2) 0.4341(3) 0.052(1) Uani 1.00 1 d . . .
C(13) C 0.5276(4) 0.3876(5) 0.4606(6) 0.119(4) Uani 1.00 1 d . . .
C(14) C 0.5804(4) 0.4213(4) 0.5299(7) 0.102(3) Uani 1.00 1 d . . .
C(15) C 0.6023(4) 0.3497(4) 0.6773(5) 0.109(3) Uani 1.00 1 d . . .
C(16) C 0.6415(3) 0.2870(4) 0.7133(5) 0.103(3) Uani 1.00 1 d . . .
C(17) C 0.5881(4) 0.1902(5) 0.6283(7) 0.144(4) Uani 1.00 1 d . . .
C(18) C 0.5703(4) 0.1639(4) 0.5287(6) 0.113(3) Uani 1.00 1 d . . .
C(19) C 0.5065(4) 0.2359(4) 0.4045(7) 0.119(4) Uani 1.00 1 d . . .
C(20) C 0.5105(4) 0.2932(5) 0.3482(7) 0.136(4) Uani 1.00 1 d . . .
C(26) C 0.7865(3) 0.3973(3) 0.4814(6) 0.089(3) Uani 1.00 1 d . . .
C(25) C 0.8255(3) 0.3354(3) 0.5155(5) 0.073(2) Uani 1.00 1 d . . .
C(24) C 0.8043(3) 0.2212(3) 0.5736(5) 0.075(2) Uani 1.00 1 d . . .
C(23) C 0.7963(3) 0.1810(3) 0.4753(5) 0.069(2) Uani 1.00 1 d . . .
C(22) C 0.7135(3) 0.1644(3) 0.3270(4) 0.062(2) Uani 1.00 1 d . . .
C(21) C 0.7194(3) 0.2209(3) 0.2512(4) 0.064(2) Uani 1.00 1 d . . .
C(28) C 0.6907(3) 0.3393(3) 0.2338(5) 0.087(3) Uani 1.00 1 d . . .
C(27) C 0.7469(3) 0.3750(3) 0.3002(6) 0.090(3) Uani 1.00 1 d . . .
H(1) H 0.5007(4) 0.4199(5) 0.4200(6) 0.144(4) Uiso 1.00 1 d . . .
H(2) H 0.5000(4) 0.3627(5) 0.5042(6) 0.144(4) Uiso 1.00 1 d . . .
H(3) H 0.5616(4) 0.4498(4) 0.5800(7) 0.124(3) Uiso 1.00 1 d . . .
H(4) H 0.6056(4) 0.4478(4) 0.4849(7) 0.124(3) Uiso 1.00 1 d . . .
H(5) H 0.6062(4) 0.3844(4) 0.7296(5) 0.131(3) Uiso 1.00 1 d . . .
H(6) H 0.5562(4) 0.3369(4) 0.6634(5) 0.131(3) Uiso 1.00 1 d . . .
H(7) H 0.6242(3) 0.2684(4) 0.7746(5) 0.124(3) Uiso 1.00 1 d . . .
H(8) H 0.6869(3) 0.3010(4) 0.7308(5) 0.124(3) Uiso 1.00 1 d . . .
H(9) H 0.6001(4) 0.1545(5) 0.6769(7) 0.172(4) Uiso 1.00 1 d . . .
H(10) H 0.5498(4) 0.2134(5) 0.6497(7) 0.172(4) Uiso 1.00 1 d . . .
H(11) H 0.5265(4) 0.1444(4) 0.5269(6) 0.139(4) Uiso 1.00 1 d . . .
H(12) H 0.6023(4) 0.1297(4) 0.5171(6) 0.139(4) Uiso 1.00 1 d . . .
H(13) H 0.4815(4) 0.2020(4) 0.3645(7) 0.141(4) Uiso 1.00 1 d . . .
H(14) H 0.4838(4) 0.2475(4) 0.4649(7) 0.141(4) Uiso 1.00 1 d . . .
H(15) H 0.4671(4) 0.3135(5) 0.3355(7) 0.160(4) Uiso 1.00 1 d . . .
H(16) H 0.5258(4) 0.2795(5) 0.2824(7) 0.160(4) Uiso 1.00 1 d . . .
H(17) H 0.7058(3) 0.2072(3) 0.1802(4) 0.078(2) Uiso 1.00 1 d . . .
H(18) H 0.7652(3) 0.2355(3) 0.2562(4) 0.078(2) Uiso 1.00 1 d . . .
H(19) H 0.7441(3) 0.1292(3) 0.3136(4) 0.075(2) Uiso 1.00 1 d . . .
H(20) H 0.6685(3) 0.1477(3) 0.3173(4) 0.075(2) Uiso 1.00 1 d . . .
H(21) H 0.8083(3) 0.1349(3) 0.4881(5) 0.082(2) Uiso 1.00 1 d . . .
H(22) H 0.8245(3) 0.1999(3) 0.4263(5) 0.082(2) Uiso 1.00 1 d . . .
H(23) H 0.8505(3) 0.2226(3) 0.6010(5) 0.089(2) Uiso 1.00 1 d . . .
H(24) H 0.7786(3) 0.1996(3) 0.6235(5) 0.089(2) Uiso 1.00 1 d . . .
H(25) H 0.8618(3) 0.3459(3) 0.5674(5) 0.088(2) Uiso 1.00 1 d . . .
H(26) H 0.8429(3) 0.3156(3) 0.4551(5) 0.088(2) Uiso 1.00 1 d . . .
H(27) H 0.8150(3) 0.4287(3) 0.4502(6) 0.107(3) Uiso 1.00 1 d . . .
H(28) H 0.7700(3) 0.4171(3) 0.5425(6) 0.107(3) Uiso 1.00 1 d . . .
H(29) H 0.7538(3) 0.4187(3) 0.2719(6) 0.111(3) Uiso 1.00 1 d . . .
H(30) H 0.7870(3) 0.3490(3) 0.2986(6) 0.111(3) Uiso 1.00 1 d . . .
H(31) H 0.7021(3) 0.3323(3) 0.1632(5) 0.105(3) Uiso 1.00 1 d . . .
H(32) H 0.6516(3) 0.3670(3) 0.2323(5) 0.105(3) Uiso 1.00 1 d . . .

loop_
_atom_type_symbol
_atom_type_description
_atom_type_scat_dispersion_real
_atom_type_scat_dispersion_imag
_atom_type_scat_source
C C 0.006 0.003
;
International Tables for Crystallography
(1992, Vol. C, Tables 4.2.6.8 and 6.1.1.4)
;
O O 0.017 0.010
;
International Tables for Crystallography
(1992, Vol. C, Tables 4.2.6.8 and 6.1.1.4)
;
Ca Ca 0.252 0.372
;
International Tables for Crystallography
(1992, Vol. C, Tables 4.2.6.8 and 6.1.1.4)
;
Ni Ni 0.320 1.265
;
International Tables for Crystallography
(1992, Vol. C, Tables 4.2.6.8 and 6.1.1.4)
;
S S 0.148 0.159
;
International Tables for Crystallography
(1992, Vol. C, Tables 4.2.6.8 and 6.1.1.4)
;
H H 0.000 0.000
;
International Tables for Crystallography
(1992, Vol. C, Table 6.1.1.4)
;

loop_
_geom_angle_atom_site_label_1
_geom_angle_site_symmetry_1
_geom_angle_atom_site_label_2
_geom_angle_site_symmetry_2
_geom_angle_atom_site_label_3
_geom_angle_site_symmetry_3
_geom_angle
_geom_angle_publ_flag
S16 . C10 . C12 . 120.0(5) yes
S17 . C11 . S18 . 124.4(5) yes
C13 . O1 . C20 . 111.7(6) yes
C14 . O2 . C15 . 111.1(5) yes
C16 . O3 . C17 . 113.7(6) yes
C18 . O4 . C19 . 114.3(5) yes
C21 . O5 . C28 . 114.2(4) yes
C26 . O6 . C27 . 113.7(5) yes
C25 . O7 . C24 . 114.7(4) yes
C23 . O8 . C22 . 114.1(4) yes
O1 . C13 . C14 . 108.8(6) yes
O1 . C13 . H1 . 109.8(4) no
C14 . C13 . H1 . 110.7(5) no
O1 . C13 . H2 . 110.1(4) no
C14 . C13 . H2 . 108.0(5) no
H1 . C13 . H2 . 109.458 no
O2 . C14 . C13 . 111.3(6) yes
O2 . C14 . H3 . 110.2(3) no
C13 . C14 . H3 . 111.4(4) no
O2 . C14 . H4 . 107.9(3) no
C13 . C14 . H4 . 106.4(5) no
H3 . C14 . H4 . 109.458 no
O2 . C15 . C16 . 107.7(6) yes
O2 . C15 . H5 . 110.3(4) no
C16 . C15 . H5 . 112.2(4) no
O2 . C15 . H6 . 109.8(4) no
C16 . C15 . H6 . 107.3(4) no
H5 . C15 . H6 . 109.457 no
O3 . C16 . C15 . 113.1(5) yes
O3 . C16 . H7 . 109.9(3) no
C15 . C16 . H7 . 110.3(4) no
O3 . C16 . H8 . 107.7(3) no
C15 . C16 . H8 . 106.3(4) no
H7 . C16 . H8 . 109.463 no
O3 . C17 . C18 . 112.6(7) yes
O3 . C17 . H9 . 108.8(4) no
C18 . C17 . H9 . 109.8(6) no
O3 . C17 . H10 . 108.8(5) no
C18 . C17 . H10 . 107.4(6) no
H9 . C17 . H10 . 109.469 no
O4 . C18 . C17 . 115.5(6) yes
O4 . C18 . H11 . 108.2(4) no
C17 . C18 . H11 . 109.4(5) no
O4 . C18 . H12 . 107.2(3) no
C17 . C18 . H12 . 106.9(6) no
H11 . C18 . H12 . 109.465 no
O4 . C19 . C20 . 111.8(7) yes
O4 . C19 . H13 . 110.3(3) no
C20 . C19 . H13 . 111.5(5) no
O4 . C19 . H14 . 107.4(4) no
C20 . C19 . H14 . 106.1(6) no
H13 . C19 . H14 . 109.460 no
O1 . C20 . C19 . 116.4(7) yes
O1 . C20 . H15 . 108.3(4) no
C19 . C20 . H15 . 110.3(5) no
O1 . C20 . H16 . 106.9(4) no
C19 . C20 . H16 . 105.3(6) no
H15 . C20 . H16 . 109.466 no
O6 . C26 . C25 . 110.4(5) yes
O6 . C26 . H27 . 109.9(3) no
C25 . C26 . H27 . 110.0(3) no
O6 . C26 . H28 . 108.8(3) no
C25 . C26 . H28 . 108.3(4) no
H27 . C26 . H28 . 109.468 no
O7 . C25 . C26 . 107.1(5) yes
O7 . C25 . H25 . 110.5(3) no
C26 . C25 . H25 . 111.2(3) no
O7 . C25 . H26 . 109.6(3) no
C26 . C25 . H26 . 109.0(4) no
H25 . C25 . H26 . 109.453 no
O7 . C24 . C23 . 112.6(5) yes
O7 . C24 . H23 . 109.3(3) no
C23 . C24 . H23 . 110.3(3) no
O7 . C24 . H24 . 108.0(3) no
C23 . C24 . H24 . 107.1(3) no
H23 . C24 . H24 . 109.460 no
O8 . C23 . C24 . 106.7(4) yes
O8 . C23 . H21 . 110.8(3) no
C24 . C23 . H21 . 111.6(3) no
O8 . C23 . H22 . 109.9(3) no
C24 . C23 . H22 . 108.3(3) no
H21 . C23 . H22 . 109.458 no
O8 . C22 . C21 . 111.2(5) yes
O8 . C22 . H19 . 109.3(3) no
C21 . C22 . H19 . 110.2(3) no
O8 . C22 . H20 . 108.6(3) no
C21 . C22 . H20 . 108.0(3) no
H19 . C22 . H20 . 109.469 no
O5 . C21 . C22 . 107.9(4) yes
O5 . C21 . H17 . 109.8(3) no
C22 . C21 . H17 . 111.2(3) no
O5 . C21 . H18 . 109.8(3) no
C22 . C21 . H18 . 108.7(3) no
H17 . C21 . H18 . 109.465 no
O5 . C28 . C27 . 109.9(5) yes
O5 . C28 . H31 . 109.4(3) no
C27 . C28 . H31 . 111.1(4) no
O5 . C28 . H32 . 109.2(3) no
C27 . C28 . H32 . 107.7(4) no
H31 . C28 . H32 . 109.466 no
O6 . C27 . C28 . 109.5(5) yes
O6 . C27 . H29 . 110.2(3) no
C28 . C27 . H29 . 110.0(3) no
O6 . C27 . H30 . 109.3(3) no
C28 . C27 . H30 . 108.3(4) no
H29 . C27 . H30 . 109.466 no
C13 . H1 . H2 . 35.273 no
C13 . H2 . H1 . 35.269 no
C14 . H3 . H4 . 35.271 no
C14 . H4 . H3 . 35.271 no
C15 . H5 . H6 . 35.273 no
C15 . H6 . H5 . 35.270 no
C16 . H7 . H8 . 35.268 no
C16 . H8 . H7 . 35.269 no
C17 . H9 . H10 . 35.264 no
C17 . H10 . H9 . 35.267 no
C18 . H11 . H12 . 35.268 no
C18 . H12 . H11 . 35.267 no
C19 . H13 . H14 . 35.268 no
C19 . H14 . H13 . 35.272 no
C20 . H15 . H16 . 35.267 no
C20 . H16 . H15 . 35.268 no
C21 . H17 . H18 . 35.268 no
C21 . H18 . H17 . 35.267 no
C22 . H19 . H20 . 35.266 no
C22 . H20 . H19 . 35.265 no
C23 . H21 . H22 . 35.271 no
C23 . H22 . H21 . 35.271 no
C24 . H23 . H24 . 35.273 no
C24 . H24 . H23 . 35.267 no
C25 . H25 . H26 . 35.274 no
C25 . H26 . H25 . 35.273 no
C26 . H27 . H28 . 35.266 no
C26 . H28 . H27 . 35.266 no
C27 . H29 . H30 . 35.268 no
C27 . H30 . H29 . 35.265 no
C28 . H31 . H32 . 35.268 no
C28 . H32 . H31 . 35.267 no

loop_
_geom_bond_atom_site_label_1
_geom_bond_site_symmetry_1
_geom_bond_atom_site_label_2
_geom_bond_site_symmetry_2
_geom_bond_distance
_geom_bond_publ_flag
Ni1 . S1 . 2.1593(16) yes
Ni1 . S5 . 2.1608(17) yes
Ni1 . S6 . 2.1550(15) yes
Ni1 . S10 . 2.1691(17) yes
S1 . C1 . 1.721(6) yes
S2 . C1 . 1.738(5) yes
S2 . C2 . 1.745(7) yes
S3 . C2 . 1.629(6) yes
S4 . C2 . 1.714(6) yes
S4 . C3 . 1.735(6) yes
S5 . C3 . 1.729(6) yes
S6 . C4 . 1.714(6) yes
S7 . C4 . 1.741(5) yes
S7 . C5 . 1.742(6) yes
S8 . C5 . 1.630(6) yes
S9 . C5 . 1.729(5) yes
S9 . C6 . 1.748(6) yes
S10 . C6 . 1.720(5) yes
C1 . C3 . 1.358(7) yes
C4 . C6 . 1.361(7) yes
Ni2 . S11 . 2.1614(16) yes
Ni2 . S15 . 2.1578(16) yes
Ni2 . S16 . 2.1263(19) yes
Ni2 . S20 . 2.1360(18) yes
S11 . C7 . 1.722(5) yes
S12 . C7 . 1.738(5) yes
S12 . C8 . 1.734(5) yes
S13 . C8 . 1.636(5) yes
S14 . C8 . 1.728(5) yes
S14 . C9 . 1.749(5) yes
S15 . C9 . 1.726(5) yes
S16 . C10 . 1.695(7) yes
S17 . C10 . 1.734(6) yes
S17 . C11 . 1.688(8) yes
S18 . C11 . 1.643(6) yes
S19 . C11 . 1.724(7) yes
S19 . C12 . 1.738(6) yes
S20 . C12 . 1.704(6) yes
C7 . C9 . 1.341(6) yes
C10 . C12 . 1.320(8) yes
Ca1 . O2 . 2.403(4) yes
Ca1 . O3 . 2.377(4) yes
Ca1 . O4 . 2.395(4) yes
Ca1 . O5 . 2.401(4) yes
Ca1 . O6 . 2.416(4) yes
Ca1 . O7 . 2.453(4) yes
Ca1 . O8 . 2.403(3) yes
O1 . C13 . 1.381(7) yes
O1 . C14 . 2.311(8) yes
O1 . C19 . 2.380(8) yes
O1 . C20 . 1.457(8) yes
O1 . H1 . 1.923(8) no
O1 . H2 . 1.927(7) no
O1 . H4 . 2.493(9) no
O1 . H15 . 1.973(8) no
O1 . H16 . 1.957(9) no
O2 . C13 . 2.417(9) yes
O2 . C14 . 1.468(7) yes
O2 . C15 . 1.376(7) yes
O2 . C16 . 2.333(9) yes
O2 . H3 . 2.005(7) no
O2 . H4 . 1.978(9) no
O2 . H5 . 1.923(7) no
O2 . H6 . 1.918(7) no
O3 . C15 . 2.488(9) yes
O3 . C16 . 1.471(7) yes
O3 . C17 . 1.385(7) yes
O3 . C18 . 2.297(8) yes
O3 . H7 . 2.004(6) no
O3 . H8 . 1.979(8) no
O3 . H9 . 1.915(8) no
O3 . H10 . 1.915(8) no
O4 . C17 . 2.387(8) yes
O4 . C18 . 1.447(7) yes
O4 . C19 . 1.396(7) yes
O4 . C20 . 2.267(9) yes
O4 . H11 . 1.964(7) no
O4 . H12 . 1.952(8) no
O4 . H13 . 1.942(7) no
O4 . H14 . 1.910(8) no
O5 . C22 . 2.357(6) yes
O5 . C21 . 1.434(5) yes
O5 . C28 . 1.441(6) yes
O5 . C27 . 2.413(7) yes
O5 . H17 . 1.970(6) no
O5 . H18 . 1.970(5) no
O5 . H31 . 1.972(6) no
O5 . H32 . 1.971(6) no
O6 . C26 . 1.434(7) yes
O6 . C25 . 2.400(7) yes
O6 . C28 . 2.389(8) yes
O6 . C27 . 1.419(6) yes
O6 . H27 . 1.971(6) no
O6 . H28 . 1.959(7) no
O6 . H29 . 1.961(6) no
O6 . H30 . 1.952(6) no
O7 . C26 . 2.352(8) yes
O7 . C25 . 1.434(6) yes
O7 . C24 . 1.443(6) yes
O7 . C23 . 2.423(6) yes
O7 . H23 . 1.973(6) no
O7 . H24 . 1.958(7) no
O7 . H25 . 1.977(6) no
O7 . H26 . 1.967(6) no
O8 . C24 . 2.327(6) yes
O8 . C23 . 1.430(6) yes
O8 . C22 . 1.423(5) yes
O8 . C21 . 2.397(6) yes
O8 . H19 . 1.955(5) no
O8 . H20 . 1.947(6) no
O8 . H21 . 1.979(6) no
O8 . H22 . 1.968(6) no
C13 . C14 . 1.460(9) yes
C13 . C20 . 2.349(12) yes
C13 . H3 . 2.01(1) no
C13 . H4 . 1.95(1) no
C13 . H15 . 2.392(12) no
C14 . C15 . 2.345(11) yes
C14 . H1 . 2.003(9) no
C14 . H2 . 1.97(1) no
C14 . H6 . 2.450(11) no
C15 . C16 . 1.511(9) yes
C15 . H3 . 2.426(11) no
C15 . H7 . 2.04(1) no
C15 . H8 . 1.998(8) no
C16 . C17 . 2.392(11) yes
C16 . H5 . 2.066(9) no
C16 . H6 . 2.010(8) no
C16 . H10 . 2.41(1) no
C17 . C18 . 1.375(9) yes
C17 . H7 . 2.463(11) no
C17 . H11 . 1.913(9) no
C17 . H12 . 1.885(11) no
C18 . C19 . 2.389(11) yes
C18 . H9 . 1.917(9) no
C18 . H10 . 1.89(1) no
C18 . H14 . 2.463(11) no
C19 . C20 . 1.342(9) yes
C19 . H11 . 2.387(11) no
C19 . H15 . 1.89(1) no
C19 . H16 . 1.837(11) no
C20 . H2 . 2.427(12) no
C20 . H13 . 1.907(9) no
C20 . H14 . 1.847(11) no
C26 . C25 . 1.489(8) yes
C26 . C27 . 2.39(1) yes
C26 . H25 . 2.035(8) no
C26 . H26 . 2.010(8) no
C26 . H30 . 2.50(1) no
C25 . C24 . 2.422(9) yes
C25 . H27 . 2.022(8) no
C25 . H28 . 2.002(8) no
C24 . C23 . 1.470(7) yes
C24 . H21 . 2.023(7) no
C24 . H22 . 1.984(7) no
C23 . C22 . 2.394(8) yes
C23 . H19 . 2.425(8) no
C23 . H23 . 2.008(7) no
C23 . H24 . 1.971(7) no
C22 . C21 . 1.482(7) yes
C22 . H17 . 2.029(7) no
C22 . H18 . 2.000(7) no
C21 . C28 . 2.413(8) yes
C21 . H19 . 2.018(7) no
C21 . H20 . 1.993(7) no
C21 . H31 . 2.476(8) no
C28 . C27 . 1.506(8) yes
C28 . H29 . 2.037(8) no
C28 . H30 . 2.017(8) no
C27 . H27 . 2.46(1) no
C27 . H31 . 2.049(9) no
C27 . H32 . 2.010(8) no
H1 . H2 . 1.551 no
H1 . H3 . 2.330(9) no
H1 . H4 . 2.234(9) no
H1 . H15 . 2.422(12) no
H2 . H3 . 2.27(1) no
H2 . H6 . 2.26(1) no
H2 . H14 . 2.345(12) no
H2 . H15 . 2.376(12) no
H3 . H4 . 1.551 no
H3 . H5 . 2.388(11) no
H3 . H6 . 2.473(11) no
H5 . H6 . 1.551 no
H5 . H7 . 2.38(1) no
H5 . H8 . 2.299(9) no
H6 . H7 . 2.296(9) no
H6 . H10 . 2.449(12) no
H7 . H8 . 1.551 no
H7 . H10 . 2.33(1) no
H9 . H10 . 1.551 no
H9 . H11 . 2.29(1) no
H9 . H12 . 2.081(9) no
H10 . H11 . 2.084(9) no
H11 . H12 . 1.551 no
H11 . H13 . 2.438(11) no
H11 . H14 . 2.315(11) no
H13 . H14 . 1.551 no
H13 . H15 . 2.246(9) no
H13 . H16 . 2.089(9) no
H14 . H15 . 2.09(1) no
H15 . H16 . 1.551 no
H17 . H18 . 1.551 no
H17 . H19 . 2.356(7) no
H17 . H20 . 2.274(7) no
H17 . H31 . 2.481(8) no
H18 . H19 . 2.274(7) no
H18 . H22 . 2.452(8) no
H18 . H30 . 2.335(9) no
H19 . H20 . 1.551 no
H19 . H21 . 2.440(8) no
H19 . H22 . 2.468(8) no
H21 . H22 . 1.551 no
H21 . H23 . 2.346(7) no
H21 . H24 . 2.256(7) no
H22 . H23 . 2.262(7) no
H22 . H26 . 2.339(9) no
H23 . H24 . 1.551 no
H23 . H25 . 2.487(9) no
H25 . H26 . 1.551 no
H25 . H27 . 2.339(8) no
H25 . H28 . 2.302(8) no
H26 . H27 . 2.302(8) no
H26 . H30 . 2.270(9) no
H27 . H28 . 1.551 no
H27 . H29 . 2.46(1) no
H29 . H30 . 1.551 no
H29 . H31 . 2.363(9) no
H29 . H32 . 2.286(8) no
H30 . H31 . 2.308(8) no
H31 . H32 . 1.551 no

loop_
_geom_contact_atom_site_label_1
_geom_contact_site_symmetry_1
_geom_contact_atom_site_label_2
_geom_contact_site_symmetry_2
_geom_contact_distance
_geom_contact_publ_flag
Ni1 . H18 4_455 3.084(5) no
Ni1 . H22 4_455 3.543(6) no
Ni1 . H26 4_455 3.591(6) no
Ni1 . H30 4_455 3.282(6) no
S1 . C21 4_455 3.889(5) yes
S1 . H17 4_455 3.726(6) no
S1 . H18 4_455 3.214(5) no
S1 . H30 4_455 3.414(7) no
S1 . H31 4_455 3.383(6) no
S2 . C16 4_454 3.706(7) yes
S2 . H7 4_454 3.404(7) no
S2 . H8 4_454 3.226(7) no
S2 . H17 4_455 3.746(5) no
S2 . H24 4_454 3.638(6) no
S3 . S9 4_454 3.900(2) yes
S3 . C5 4_454 3.842(5) yes
S3 . S13 4_554 3.621(2) yes
S3 . C10 3_555 3.944(7) yes
S3 . C17 4_454 3.992(9) yes
S3 . H9 4_454 3.150(9) no
S3 . H24 4_454 3.795(7) no
S3 . H28 2_666 3.601(7) no
S4 . S8 4_454 3.815(2) yes
S4 . C14 2_666 3.983(8) yes
S4 . H3 2_666 3.988(8) no
S4 . H4 2_666 3.192(8) no
S4 . H17 4_455 3.878(5) no
S4 . H27 2_666 3.935(7) no
S4 . H28 2_666 3.663(7) no
S5 . S11 3_556 3.836(2) yes
S5 . S12 3_556 3.655(2) yes
S5 . C21 4_455 3.852(5) yes
S5 . H17 4_455 3.872(6) no
S5 . H18 4_455 3.187(5) no
S5 . H19 4_455 3.541(5) no
S5 . H22 4_455 3.516(6) no
S6 . S14 4_555 3.689(2) yes
S6 . S15 4_555 3.754(2) yes
S6 . H22 4_455 3.207(6) no
S6 . H26 4_455 3.382(6) no
S7 . H16 1_556 3.92(1) no
S7 . H17 1_556 3.317(6) no
S8 . S9 2_657 3.991(2) yes
S8 . C2 4_555 3.923(6) yes
S8 . S18 1_556 3.459(2) yes
S8 . C26 3_646 3.841(7) yes
S8 . C22 1_556 3.738(6) yes
S8 . C21 1_556 4.000(6) yes
S8 . H17 1_556 3.363(6) no
S8 . H19 1_556 3.585(6) no
S8 . H20 1_556 3.219(6) no
S8 . H29 3_646 3.875(8) no
S9 . S9 2_657 3.578(3) yes
S9 . S18 2_656 3.553(2) yes
S10 . C27 4_455 3.912(6) yes
S10 . H26 4_455 3.568(6) no
S10 . H27 4_455 3.911(7) no
S10 . H29 4_455 3.818(6) no
S10 . H30 4_455 3.149(6) no
C1 . C21 4_455 3.693(7) yes
C1 . H17 4_455 3.203(7) no
C1 . H18 4_455 3.276(7) no
C1 . H31 4_455 3.870(9) no
C2 . S13 4_554 3.618(6) yes
C2 . H24 4_454 3.999(8) no
C3 . C21 4_455 3.676(7) yes
C3 . H17 4_455 3.274(7) no
C3 . H18 4_455 3.266(7) no
C3 . H19 4_455 3.783(7) no
C4 . H25 4_455 3.777(7) no
C4 . H26 4_455 3.399(7) no
C5 . S18 1_556 3.839(5) yes
C5 . H17 1_556 3.758(8) no
C6 . H25 4_455 3.902(7) no
C6 . H26 4_455 3.467(7) no
Ni2 . S13 2_556 3.838(2) yes
Ni2 . C28 4_455 3.658(6) yes
Ni2 . H5 4_454 3.977(6) no
Ni2 . H21 2_656 3.596(6) no
Ni2 . H29 4_455 3.529(7) no
Ni2 . H31 4_455 3.100(6) no
Ni2 . H32 4_455 3.497(6) no
S11 . S14 2_556 3.878(2) yes
S11 . C23 2_656 3.787(6) yes
S11 . C28 4_455 3.689(6) yes
S11 . C27 4_455 3.823(7) yes
S11 . H19 2_656 3.152(6) no
S11 . H21 2_656 3.008(6) no
S11 . H22 2_656 3.836(6) no
S11 . H29 4_455 3.151(7) no
S11 . H31 4_455 3.677(6) no
S11 . H32 4_455 3.124(6) no
S12 . S15 2_556 3.808(2) yes
S12 . C9 2_556 3.959(5) yes
S12 . O1 4_455 3.878(4) yes
S12 . C13 4_455 3.803(7) yes
S12 . H1 4_455 3.067(7) no
S12 . H3 3_546 3.237(7) no
S12 . H4 4_455 3.818(9) no
S12 . H5 3_546 3.401(8) no
S12 . H6 3_546 3.837(8) no
S12 . H32 4_455 3.797(6) no
S13 . H1 4_455 3.226(8) no
S13 . H3 3_546 3.315(8) no
S13 . H5 3_546 3.478(8) no
S13 . H15 4_455 3.259(9) no
S13 . H21 1_455 3.614(6) no
S13 . H23 1_455 3.668(6) no
S13 . H24 1_455 3.637(6) no
S14 . C7 2_556 3.711(5) yes
S14 . C9 2_556 3.990(5) yes
S14 . C20 4_455 3.988(9) yes
S14 . C23 1_455 3.875(6) yes
S14 . H15 4_455 3.652(9) no
S14 . H16 4_455 3.546(8) no
S14 . H21 1_455 3.364(6) no
S14 . H22 1_455 3.799(6) no
S14 . H23 1_455 3.358(6) no
S14 . H32 4_455 3.966(6) no
S15 . C8 2_556 3.830(5) yes
S15 . C15 4_454 3.831(7) yes
S15 . C28 4_455 3.733(6) yes
S15 . H5 4_454 3.085(7) no
S15 . H7 4_454 3.570(8) no
S15 . H31 4_455 3.195(6) no
S15 . H32 4_455 3.365(7) no
S16 . C15 4_454 3.563(7) yes
S16 . C16 4_454 3.415(8) yes
S16 . H7 4_454 3.509(8) no
S16 . H31 4_455 3.920(7) no
S17 . O7 4_454 3.876(4) yes
S17 . C25 4_454 3.688(6) yes
S17 . H28 4_454 3.545(8) no
S18 . S19 2_656 3.852(4) yes
S19 . S19 2_656 3.314(5) yes
S19 . C18 2_656 3.491(8) yes
S19 . H9 2_656 3.64(1) no
S19 . H11 2_656 3.262(8) no
S20 . O8 2_656 3.705(4) yes
S20 . C23 2_656 3.947(6) yes
S20 . C22 2_656 3.620(6) yes
S20 . H12 2_656 3.485(8) no
S20 . H19 2_656 3.207(6) no
S20 . H20 2_656 3.449(6) no
S20 . H21 2_656 3.290(6) no
S20 . H29 4_455 3.411(7) no
C7 . C9 2_556 3.868(7) yes
C7 . C28 4_455 3.720(8) yes
C7 . H31 4_455 3.819(8) no
C8 . O1 4_455 3.822(7) yes
C8 . C13 4_455 3.889(9) yes
C8 . C20 4_455 3.80(1) yes
C8 . H1 4_455 3.137(9) no
C8 . H3 3_546 3.704(9) no
C8 . H5 3_546 3.77(1) no
C8 . H15 4_455 3.26(1) no
C8 . H16 4_455 3.77(1) no
C8 . H21 1_455 3.898(8) no
C8 . H23 1_455 3.958(8) no
C9 . C9 2_556 3.88(1) yes
C9 . C28 4_455 3.729(7) yes
C9 . H31 4_455 3.619(7) no
C10 . H8 4_454 3.854(11) no
C12 . H12 2_656 3.40(1) no
C13 . H3 2_666 3.681(9) no
C14 . H1 2_666 3.61(1) no
C14 . H3 2_666 3.954(15) no
H1 . H1 2_666 3.758(18) no
H1 . H4 2_666 3.637(9) no
H3 . H3 2_666 3.615(15) no
H3 . H4 2_666 3.910(14) no
H15 . H23 4_454 3.65(1) no
H16 . H23 4_454 3.984(9) no
